data_7711642
loop_
_publ_author_name
'Velazquez-Garcia, Jose de Jesus'
'Basuroy, Krishnayan'
'Storozhuk, Darina'
'Wong, Joanne'
'Demeshko, Serhiy'
'Meyer, Franc'
'Henning, Robert'
'Techert, Simone'

_publ_section_title
;
 Short- <i>vs</i>. long-range elastic distortion: structural dynamics of a
 [2 \\times 2] tetrairon(II) spin crossover grid complex observed by
 time-resolved X-Ray crystallography.
;
_journal_name_full 'Dalton transactions (Cambridge, England : 2003)'
_journal_paper_doi 10.1039/d2dt02638d
_journal_year 2022
_chemical_formula_moiety 'C96 H68 Fe4 N24, 4(B F4), 2(C2 H3 N)'
_chemical_formula_sum 'C100 H74 B4 F16 Fe4 N26'
_chemical_formula_weight 2210.49
_space_group_crystal_system monoclinic
_space_group_IT_number 15
_space_group_name_Hall '-C 2yc'
_space_group_name_H-M_alt 'C 1 2/c 1'
_atom_sites_solution_hydrogens geom
_atom_sites_solution_primary direct
_audit_creation_date 2022-08-04
_audit_creation_method
;
Olex2 1.2
(compiled 2015.01.26 svn.r3151 for OlexSys, GUI svn.r4998)
;
_audit_update_record
;
2022-08-06 deposited with the CCDC.	2022-10-04 downloaded from the CCDC.
;
_cell_angle_alpha 90
_cell_angle_beta 121.33(3)
_cell_angle_gamma 90
_cell_formula_units_Z 4
_cell_length_a 30.967(6)
_cell_length_b 12.821(3)
_cell_length_c 27.261(5)
_cell_measurement_reflns_used 2916
_cell_measurement_temperature 100.00
_cell_measurement_theta_max 25.452
_cell_measurement_theta_min 1.791
_cell_volume 9245(4)
_computing_molecular_graphics 'Olex2 (Dolomanov et al., 2009)'
_computing_publication_material 'Olex2 (Dolomanov et al., 2009)'
_computing_structure_refinement 'ShelXL (Sheldrick, 2008)'
_diffrn_ambient_temperature 100.00
_diffrn_measured_fraction_theta_full 0.902
_diffrn_measured_fraction_theta_max 0.902
_diffrn_measurement_device_type 'Standard Huber 515.2 kappa model (APS 14 ID Beamline)'
_diffrn_measurement_method '\f scan'
_diffrn_radiation_type Synchrotron
_diffrn_radiation_wavelength 0.82656
_diffrn_reflns_av_R_equivalents 0.054
_diffrn_reflns_av_unetI/netI 0.0593
_diffrn_reflns_Laue_measured_fraction_full 0.902
_diffrn_reflns_Laue_measured_fraction_max 0.902
_diffrn_reflns_number 4939
_diffrn_reflns_point_group_measured_fraction_full 0.902
_diffrn_reflns_point_group_measured_fraction_max 0.902
_diffrn_reflns_theta_full 25.493
_diffrn_reflns_theta_max 25.493
_diffrn_reflns_theta_min 1.791
_diffrn_source 'undulator radiation'
_exptl_absorpt_coefficient_mu 1.076
_exptl_absorpt_correction_type none
_exptl_absorpt_process_details 'Wavelength normalisation made by Precognition software'
_exptl_crystal_colour black
_exptl_crystal_density_diffrn 1.588
_exptl_crystal_density_method 'not measured'
_exptl_crystal_description block
_exptl_crystal_F_000 4496
_exptl_crystal_size_max 0.5
_exptl_crystal_size_mid 0.49
_exptl_crystal_size_min 0.29
_refine_diff_density_max 0.402
_refine_diff_density_min -0.546
_refine_diff_density_rms 0.108
_refine_ls_extinction_method none
_refine_ls_goodness_of_fit_ref 1.325
_refine_ls_hydrogen_treatment constr
_refine_ls_matrix_type full
_refine_ls_number_parameters 725
_refine_ls_number_reflns 4939
_refine_ls_number_restraints 463
_refine_ls_restrained_S_all 1.276
_refine_ls_R_factor_all 0.1954
_refine_ls_R_factor_gt 0.1373
_refine_ls_shift/su_max 0.001
_refine_ls_shift/su_mean 0.000
_refine_ls_structure_factor_coef Fsqd
_refine_ls_weighting_details 'w=1/[\s^2^(Fo^2^)+(0.1321P)^2^+65.1658P] where P=(Fo^2^+2Fc^2^)/3'
_refine_ls_weighting_scheme calc
_refine_ls_wR_factor_gt 0.3011
_refine_ls_wR_factor_ref 0.3303
_reflns_Friedel_coverage 0.000
_reflns_number_gt 3762
_reflns_number_total 4939
_reflns_threshold_expression 'I > 2\s(I)'
_cod_data_source_file d2dt02638d2.cif
_cod_data_source_block fe4_900ps
_cod_database_code 7711642
_shelx_space_group_comment
;
The symmetry employed for this shelxl refinement is uniquely defined
by the following loop, which should always be used as a source of
symmetry information in preference to the above space-group names.
They are only intended as comments.
;
_shelx_estimated_absorpt_t_max 0.817
_shelx_estimated_absorpt_t_min 0.713
_exptl_absorpt_special_details
'Wavelength normalisation process includes the overall absorption and the wavelength-dependent response of the detector'
_olex2_refinement_description
;
1. Fixed Uiso
 At 1.2 times of:
  All C(H) groups
 At 1.5 times of:
  All C(H,H,H) groups
2. Restrained distances
 F6-F7 \\sim F6-F8 \\sim F6-F5 \\sim F7-F8 \\sim F7-F5 \\sim F8-F5
 with sigma of 0.04
 B2-F6 \\sim B2-F7 \\sim B2-F8 \\sim B2-F5
 with sigma of 0.02
 F12-F9 \\sim F12-F10 \\sim F12-F11 \\sim F9-F11 \\sim F10-F11
 with sigma of 0.04
 B3-F12 \\sim B3-F9 \\sim B3-F10 \\sim B3-F11
 with sigma of 0.02
3. Uiso/Uaniso restraints and constraints
F6 \\sim B2 \\sim F7 \\sim F8 \\sim F5: within 1.7A with sigma of 0.01 and
sigma for terminal atoms of 0.01
C50 \\sim C49 \\sim N13: within 1.7A with sigma of 0.01 and sigma for terminal
atoms of 0.01
F10 \\sim B3 \\sim F12 \\sim F9 \\sim F11: within 2A with sigma of 0.01 and
sigma for terminal atoms of 0.02
4. Rigid body (RIGU) restrains
 C46, C47, C48, N12, C44, C45
 with sigma for 1-2 distances of 0.01 and sigma for 1-3 distances of 0.01
 C43, C42, C41, C40, C39, N11
 with sigma for 1-2 distances of 0.01 and sigma for 1-3 distances of 0.01
 C38, C36, C35, N9, N10, C37
 with sigma for 1-2 distances of 0.01 and sigma for 1-3 distances of 0.01
 C34, N8, C30, C31, C32, C33
 with sigma for 1-2 distances of 0.01 and sigma for 1-3 distances of 0.01
 N7, C29, C28, C27, C26, C25
 with sigma for 1-2 distances of 0.01 and sigma for 1-3 distances of 0.01
 N1, C1, C2, C3, C4, C5
 with sigma for 1-2 distances of 0.01 and sigma for 1-3 distances of 0.01
 N2, C6, C7, C8, C9, C10
 with sigma for 1-2 distances of 0.01 and sigma for 1-3 distances of 0.01
 C11, C12, C13, C14, N4, N3
 with sigma for 1-2 distances of 0.01 and sigma for 1-3 distances of 0.01
 N5, C15, C16, C17, C18, C19
 with sigma for 1-2 distances of 0.01 and sigma for 1-3 distances of 0.01
 C20, C21, C22, C23, C24, N6
 with sigma for 1-2 distances of 0.01 and sigma for 1-3 distances of 0.01
5. Others
 Sof(B3)=Sof(F12)=Sof(F9)=Sof(F10)=Sof(F11)=1-FVAR(1)
 Sof(F6)=Sof(F7)=Sof(F8)=Sof(F5)=Sof(B2)=FVAR(1)
6.a Aromatic/amide H refined with riding coordinates:
 C1(H1), C9(H9), C7(H7), C33(H33), C25(H25), C28(H28), C32(H32), C31(H31),
 C18(H18), C16(H16), C48(H48), C24(H24), C4(H4), C2(H2), C8(H8), C3(H3),
 C26(H26), C27(H27), C23(H23), C47(H47), C42(H42), C22(H22), C17(H17), C40(H40),
  C21(H21), C45(H45), C46(H46), C41(H41)
6.b Idealised Me refined as rotating group:
 C13(H13A,H13B,H13C), C37(H37A,H37B,H37C), C50(H50A,H50B,H50C)
;
_shelx_shelxl_version_number 2018/3
_olex2_submission_special_instructions 'No special instructions were received'

loop_
_space_group_symop_operation_xyz
'x, y, z'
'-x, y, -z+1/2'
'x+1/2, y+1/2, z'
'-x+1/2, y+1/2, -z+1/2'
'-x, -y, -z'
'x, -y, z-1/2'
'-x+1/2, -y+1/2, -z'
'x+1/2, -y+1/2, z-1/2'

loop_
_atom_site_label
_atom_site_type_symbol
_atom_site_fract_x
_atom_site_fract_y
_atom_site_fract_z
_atom_site_U_iso_or_equiv
_atom_site_adp_type
_atom_site_occupancy
_atom_site_site_symmetry_order
_atom_site_calc_flag
_atom_site_refinement_flags_posn
_atom_site_refinement_flags_adp
_atom_site_refinement_flags_occupancy
_atom_site_disorder_assembly
_atom_site_disorder_group
Fe0A Fe 0.46903(7) 0.42561(15) 0.83361(9) 0.0795(7) Uani 1 1 d . . . . .
Fe0B Fe 0.37871(8) 0.43202(17) 0.64389(10) 0.0908(8) Uani 1 1 d . . . . .
N3 N 0.4503(4) 0.3283(8) 0.7688(5) 0.080(3) Uani 1 1 d . U . . .
N7 N 0.4100(4) 0.3694(9) 0.8346(5) 0.081(3) Uani 1 1 d . U . . .
N11 N 0.6498(4) 0.5812(10) 0.8581(5) 0.089(3) Uani 1 1 d . U . . .
N9 N 0.5114(4) 0.5261(8) 0.8210(4) 0.074(3) Uani 1 1 d . U . . .
N5 N 0.3594(4) 0.2843(10) 0.6014(6) 0.090(3) Uani 1 1 d . U . . .
N2 N 0.5107(4) 0.3129(9) 0.8736(5) 0.081(3) Uani 1 1 d . U . . .
N1 N 0.5035(4) 0.4848(10) 0.9131(5) 0.084(3) Uani 1 1 d . U . . .
N8 N 0.4231(4) 0.5381(9) 0.7997(5) 0.079(3) Uani 1 1 d . U . . .
N10 N 0.5611(4) 0.5326(8) 0.8400(4) 0.076(3) Uani 1 1 d . U . . .
N4 N 0.4159(4) 0.3249(8) 0.7133(5) 0.076(3) Uani 1 1 d . U . . .
N6 N 0.3390(5) 0.4590(11) 0.5439(6) 0.102(4) Uani 1 1 d . U . . .
C11 C 0.4661(5) 0.2296(11) 0.7866(7) 0.080(4) Uani 1 1 d . U . . .
N12 N 0.6948(4) 0.4119(11) 0.8550(5) 0.095(4) Uani 1 1 d . U . . .
F1 F 0.3509(6) -0.0003(13) 0.7871(6) 0.202(6) Uani 1 1 d . . . . .
C35 C 0.4909(6) 0.6248(11) 0.8096(5) 0.078(4) Uani 1 1 d . U . . .
F2 F 0.3181(6) 0.0782(13) 0.7049(7) 0.207(7) Uani 1 1 d . . . . .
F4 F 0.2730(5) 0.0682(11) 0.7426(7) 0.187(6) Uani 1 1 d . . . . .
C15 C 0.3738(5) 0.2011(13) 0.6365(7) 0.090(4) Uani 1 1 d . U . . .
C14 C 0.4097(5) 0.2235(11) 0.6977(7) 0.085(4) Uani 1 1 d . U . . .
C34 C 0.4387(6) 0.6318(12) 0.7915(6) 0.088(4) Uani 1 1 d . U . . .
C29 C 0.3678(5) 0.4298(14) 0.8100(6) 0.094(4) Uani 1 1 d . U . . .
C12 C 0.4394(6) 0.1580(11) 0.7423(8) 0.094(4) Uani 1 1 d . U . . .
C1 C 0.4989(7) 0.5804(13) 0.9288(7) 0.102(5) Uani 1 1 d . U . . .
H1 H 0.473380 0.623118 0.901648 0.123 Uiso 1 1 calc R . . . .
C10 C 0.5047(5) 0.2197(12) 0.8471(7) 0.085(4) Uani 1 1 d . U . . .
C5 C 0.5405(6) 0.4222(15) 0.9518(7) 0.101(5) Uani 1 1 d . U . . .
F3 F 0.2875(6) -0.0745(11) 0.7109(7) 0.199(6) Uani 1 1 d . . . . .
C38 C 0.5709(6) 0.6369(12) 0.8406(6) 0.088(4) Uani 1 1 d . U . . .
C39 C 0.6218(8) 0.6620(13) 0.8579(8) 0.112(5) Uani 1 1 d . U . . .
C19 C 0.3285(6) 0.2755(15) 0.5438(8) 0.098(4) Uani 1 1 d . U . . .
C36 C 0.5295(7) 0.6981(12) 0.8242(6) 0.094(4) Uani 1 1 d . U . . .
C6 C 0.5431(6) 0.3186(13) 0.9324(7) 0.088(4) Uani 1 1 d . U . . .
C30 C 0.3762(6) 0.5307(12) 0.7912(6) 0.088(4) Uani 1 1 d . U . . .
C9 C 0.5308(6) 0.1307(13) 0.8786(8) 0.101(5) Uani 1 1 d . U . . .
H9 H 0.526618 0.066859 0.860469 0.121 Uiso 1 1 calc R . . . .
C7 C 0.5700(6) 0.2333(15) 0.9641(8) 0.111(5) Uani 1 1 d . U . . .
H7 H 0.592814 0.239576 1.003340 0.134 Uiso 1 1 calc R . . . .
C33 C 0.4079(7) 0.7167(13) 0.7722(7) 0.105(5) Uani 1 1 d . U . . .
H33 H 0.418820 0.779926 0.765688 0.126 Uiso 1 1 calc R . . . .
C43 C 0.6997(6) 0.5929(12) 0.8744(7) 0.100(5) Uani 1 1 d . U . . .
C25 C 0.4063(6) 0.2759(14) 0.8548(7) 0.104(5) Uani 1 1 d . U . . .
H25 H 0.434871 0.233662 0.872353 0.125 Uiso 1 1 calc R . . . .
C28 C 0.3230(7) 0.3946(16) 0.8031(8) 0.117(6) Uani 1 1 d . U . . .
H28 H 0.294187 0.435980 0.784154 0.140 Uiso 1 1 calc R . . . .
C44 C 0.7218(6) 0.4993(14) 0.8664(7) 0.102(5) Uani 1 1 d . U . . .
C32 C 0.3593(7) 0.7047(14) 0.7625(7) 0.110(5) Uani 1 1 d . U . . .
H32 H 0.337592 0.761736 0.749911 0.132 Uiso 1 1 calc R . . . .
C31 C 0.3425(6) 0.6108(14) 0.7711(7) 0.106(5) Uani 1 1 d . U . . .
H31 H 0.309711 0.602614 0.763540 0.128 Uiso 1 1 calc R . . . .
C18 C 0.3088(7) 0.1789(16) 0.5197(8) 0.113(5) Uani 1 1 d . U . . .
H18 H 0.288217 0.171602 0.480065 0.136 Uiso 1 1 calc R . . . .
C16 C 0.3536(6) 0.1008(13) 0.6128(8) 0.103(5) Uani 1 1 d . U . . .
H16 H 0.362855 0.041680 0.635918 0.124 Uiso 1 1 calc R . . . .
C48 C 0.7093(6) 0.3237(14) 0.8419(7) 0.106(5) Uani 1 1 d . U . . .
H48 H 0.689748 0.263896 0.833899 0.128 Uiso 1 1 calc R . . . .
C24 C 0.3342(8) 0.5494(15) 0.5168(8) 0.119(6) Uani 1 1 d . U . . .
H24 H 0.347903 0.609518 0.538595 0.143 Uiso 1 1 calc R . . . .
C4 C 0.5729(7) 0.4551(16) 1.0084(7) 0.113(5) Uani 1 1 d . U . . .
H4 H 0.597172 0.410948 1.036054 0.136 Uiso 1 1 calc R . . . .
C2 C 0.5301(7) 0.6192(16) 0.9833(9) 0.115(5) Uani 1 1 d . U . . .
H2 H 0.525873 0.685998 0.993529 0.138 Uiso 1 1 calc R . . . .
C8 C 0.5632(6) 0.1407(14) 0.9378(8) 0.105(5) Uani 1 1 d . U . . .
H8 H 0.580409 0.082402 0.959522 0.126 Uiso 1 1 calc R . . . .
C20 C 0.3194(6) 0.3712(15) 0.5126(8) 0.098(5) Uani 1 1 d . U . . .
C3 C 0.5670(7) 0.5555(18) 1.0211(9) 0.126(6) Uani 1 1 d . U . . .
H3 H 0.589675 0.580904 1.057638 0.151 Uiso 1 1 calc R . . . .
C26 C 0.3631(7) 0.2391(15) 0.8511(8) 0.116(6) Uani 1 1 d . U . . .
H26 H 0.362789 0.174872 0.866794 0.139 Uiso 1 1 calc R . . . .
C13 C 0.4417(7) 0.0415(11) 0.7447(9) 0.123(6) Uani 1 1 d . U . . .
H13A H 0.474569 0.019795 0.775074 0.184 Uiso 1 1 calc GR . . . .
H13B H 0.435588 0.014657 0.708800 0.184 Uiso 1 1 calc GR . . . .
H13C H 0.416475 0.015296 0.751944 0.184 Uiso 1 1 calc GR . . . .
C37 C 0.5259(7) 0.8156(12) 0.8236(8) 0.123(6) Uani 1 1 d . U . . .
H37A H 0.491343 0.836326 0.798739 0.185 Uiso 1 1 calc GR . . . .
H37B H 0.546254 0.844754 0.809901 0.185 Uiso 1 1 calc GR . . . .
H37C H 0.537836 0.840300 0.861814 0.185 Uiso 1 1 calc GR . . . .
C27 C 0.3206(7) 0.2990(17) 0.8240(8) 0.120(6) Uani 1 1 d . U . . .
H27 H 0.290466 0.275299 0.819679 0.144 Uiso 1 1 calc R . . . .
C23 C 0.3101(7) 0.5562(16) 0.4587(8) 0.118(6) Uani 1 1 d . U . . .
H23 H 0.307672 0.619579 0.440866 0.142 Uiso 1 1 calc R . . . .
C47 C 0.7540(7) 0.3201(16) 0.8401(7) 0.115(5) Uani 1 1 d . U . . .
H47 H 0.763681 0.259744 0.829405 0.138 Uiso 1 1 calc R . . . .
C42 C 0.7228(7) 0.6886(16) 0.8921(9) 0.128(6) Uani 1 1 d . U . . .
H42 H 0.756470 0.697039 0.903010 0.154 Uiso 1 1 calc R . . . .
C22 C 0.2895(7) 0.4685(17) 0.4274(8) 0.120(6) Uani 1 1 d . U . . .
H22 H 0.271003 0.472357 0.387541 0.145 Uiso 1 1 calc R . . . .
C17 C 0.3201(7) 0.0950(16) 0.5547(9) 0.126(6) Uani 1 1 d . U . . .
H17 H 0.304528 0.031550 0.538742 0.151 Uiso 1 1 calc R . . . .
C40 C 0.6458(7) 0.7613(14) 0.8758(8) 0.122(6) Uani 1 1 d . U . . .
H40 H 0.627320 0.818986 0.875290 0.146 Uiso 1 1 calc R . . . .
C21 C 0.2957(6) 0.3747(16) 0.4538(8) 0.112(5) Uani 1 1 d . U . . .
H21 H 0.284097 0.313819 0.432232 0.134 Uiso 1 1 calc R . . . .
C45 C 0.7659(7) 0.4988(17) 0.8657(9) 0.132(7) Uani 1 1 d . U . . .
H45 H 0.784099 0.560359 0.872679 0.158 Uiso 1 1 calc R . . . .
C46 C 0.7830(7) 0.4109(18) 0.8550(9) 0.126(6) Uani 1 1 d . U . . .
H46 H 0.814136 0.410334 0.857510 0.151 Uiso 1 1 calc R . . . .
C41 C 0.6953(8) 0.7719(16) 0.8935(10) 0.140(7) Uani 1 1 d . U . . .
H41 H 0.711030 0.836282 0.906830 0.168 Uiso 1 1 calc R . . . .
B1 B 0.3096(10) 0.014(3) 0.7349(15) 0.149(11) Uani 1 1 d . . . . .
C49 C 0.4280(12) -0.147(3) 0.9054(13) 0.187(9) Uani 1 1 d . U . . .
N13 N 0.4077(10) -0.225(2) 0.9026(11) 0.193(9) Uani 1 1 d . U . . .
C50 C 0.4495(11) -0.043(2) 0.9130(12) 0.200(10) Uani 1 1 d . U . . .
H50A H 0.426976 -0.000077 0.880948 0.301 Uiso 1 1 calc GR . . . .
H50B H 0.481450 -0.048047 0.915176 0.301 Uiso 1 1 calc GR . . . .
H50C H 0.454515 -0.013016 0.947770 0.301 Uiso 1 1 calc GR . . . .
F6 F 0.9177(19) 0.614(4) 0.984(2) 0.193(18) Uani 0.31(3) 1 d D U P A 1
F7 F 0.8430(17) 0.696(4) 0.9421(19) 0.182(17) Uani 0.31(3) 1 d D U P A 1
F8 F 0.8572(18) 0.570(4) 1.005(2) 0.199(18) Uani 0.31(3) 1 d D U P A 1
F5 F 0.9003(18) 0.724(4) 1.0363(18) 0.194(18) Uani 0.31(3) 1 d D U P A 1
B2 B 0.8800(13) 0.650(3) 0.9929(14) 0.191(17) Uani 0.31(3) 1 d D U P A 1
B3 B 0.8860(10) 0.6285(17) 1.0002(11) 0.221(12) Uani 0.69(3) 1 d D U P A 2
F12 F 0.9341(10) 0.648(2) 1.0258(14) 0.250(13) Uani 0.69(3) 1 d D U P A 2
F9 F 0.8599(9) 0.713(2) 0.9784(12) 0.225(12) Uani 0.69(3) 1 d D U P A 2
F10 F 0.8763(10) 0.5523(19) 0.9645(9) 0.221(13) Uani 0.69(3) 1 d D U P A 2
F11 F 0.8818(12) 0.5967(18) 1.0429(11) 0.210(11) Uani 0.69(3) 1 d D U P A 2

loop_
_atom_site_aniso_label
_atom_site_aniso_U_11
_atom_site_aniso_U_22
_atom_site_aniso_U_33
_atom_site_aniso_U_23
_atom_site_aniso_U_13
_atom_site_aniso_U_12
Fe0A 0.0788(14) 0.0700(13) 0.0873(14) 0.0010(11) 0.0415(11) 0.0024(10)
Fe0B 0.0926(16) 0.0796(15) 0.0967(16) -0.0048(12) 0.0467(13) -0.0005(12)
N3 0.085(8) 0.065(7) 0.082(7) 0.000(6) 0.038(7) 0.003(6)
N7 0.072(7) 0.082(8) 0.098(8) -0.005(7) 0.052(7) -0.008(6)
N11 0.059(7) 0.107(9) 0.073(7) 0.004(7) 0.016(6) -0.011(6)
N9 0.056(7) 0.075(7) 0.074(7) -0.007(6) 0.021(6) -0.005(5)
N5 0.076(8) 0.094(9) 0.103(9) -0.013(7) 0.048(7) 0.004(7)
N2 0.072(7) 0.074(7) 0.104(8) 0.010(6) 0.051(7) 0.010(6)
N1 0.073(8) 0.086(8) 0.083(8) 0.000(6) 0.033(6) -0.001(6)
N8 0.071(7) 0.080(8) 0.080(7) 0.000(6) 0.035(6) 0.011(6)
N10 0.076(7) 0.071(7) 0.075(7) -0.002(5) 0.034(6) -0.003(5)
N4 0.070(7) 0.070(7) 0.090(7) -0.008(6) 0.043(6) -0.009(5)
N6 0.091(9) 0.094(9) 0.108(10) -0.012(7) 0.044(8) 0.003(7)
C11 0.071(9) 0.074(9) 0.096(10) 0.007(8) 0.044(8) 0.007(7)
N12 0.073(8) 0.101(9) 0.087(8) 0.021(7) 0.024(7) -0.004(7)
F1 0.155(12) 0.237(17) 0.154(12) 0.028(11) 0.038(10) 0.009(11)
C35 0.097(11) 0.060(8) 0.056(8) -0.008(6) 0.025(7) 0.001(7)
F2 0.189(13) 0.238(17) 0.212(15) 0.076(13) 0.117(12) 0.012(11)
F4 0.143(11) 0.173(13) 0.266(17) -0.015(11) 0.122(12) -0.025(9)
C15 0.071(10) 0.090(10) 0.117(13) -0.015(8) 0.056(10) -0.007(8)
C14 0.076(10) 0.068(9) 0.106(11) -0.012(8) 0.044(9) -0.005(7)
C34 0.094(11) 0.071(9) 0.091(10) 0.007(8) 0.043(9) 0.013(8)
C29 0.051(9) 0.120(13) 0.090(10) -0.025(9) 0.022(8) 0.003(8)
C12 0.086(10) 0.058(8) 0.144(13) 0.006(8) 0.064(10) 0.009(7)
C1 0.128(13) 0.089(11) 0.099(11) -0.012(9) 0.066(10) -0.019(10)
C10 0.077(10) 0.072(9) 0.113(12) 0.017(8) 0.055(9) 0.011(7)
C5 0.065(10) 0.129(14) 0.097(11) 0.013(10) 0.034(9) -0.004(9)
F3 0.154(12) 0.132(11) 0.268(18) -0.028(11) 0.079(12) 0.015(9)
C38 0.101(11) 0.082(10) 0.080(10) -0.011(8) 0.045(9) -0.028(8)
C39 0.143(16) 0.069(10) 0.121(14) 0.009(9) 0.066(13) -0.006(9)
C19 0.094(12) 0.105(12) 0.102(11) -0.003(10) 0.056(10) 0.004(9)
C36 0.121(13) 0.077(9) 0.085(10) -0.005(8) 0.054(10) -0.003(8)
C6 0.080(10) 0.100(11) 0.092(10) 0.023(9) 0.050(9) 0.005(8)
C30 0.071(10) 0.084(10) 0.089(10) -0.009(8) 0.027(8) 0.002(7)
C9 0.096(11) 0.094(11) 0.120(11) 0.011(9) 0.061(10) 0.016(9)
C7 0.104(13) 0.114(13) 0.107(12) 0.028(10) 0.049(11) 0.003(10)
C33 0.126(13) 0.079(10) 0.098(11) 0.013(9) 0.050(11) 0.013(9)
C43 0.097(11) 0.078(10) 0.111(12) 0.003(9) 0.045(10) -0.011(8)
C25 0.100(11) 0.109(12) 0.124(13) -0.006(10) 0.073(11) -0.007(9)
C28 0.088(11) 0.127(14) 0.135(15) -0.030(11) 0.057(11) 0.001(10)
C44 0.084(11) 0.107(12) 0.100(12) 0.015(10) 0.036(10) -0.013(9)
C32 0.117(13) 0.098(11) 0.104(12) -0.004(10) 0.050(11) 0.016(10)
C31 0.087(11) 0.111(12) 0.104(12) -0.012(10) 0.038(10) 0.009(9)
C18 0.101(13) 0.127(14) 0.114(13) -0.021(10) 0.057(11) -0.011(11)
C16 0.078(11) 0.089(11) 0.125(12) -0.025(9) 0.040(9) -0.015(8)
C48 0.094(12) 0.104(12) 0.112(13) 0.024(10) 0.046(11) 0.012(10)
C24 0.147(16) 0.106(13) 0.106(11) -0.010(10) 0.067(12) 0.017(12)
C4 0.099(12) 0.145(15) 0.091(10) 0.030(11) 0.046(9) -0.002(11)
C2 0.107(14) 0.123(14) 0.128(13) -0.023(11) 0.072(11) -0.009(10)
C8 0.100(12) 0.088(11) 0.108(11) 0.032(9) 0.041(10) 0.005(9)
C20 0.076(10) 0.113(12) 0.098(10) -0.021(10) 0.041(9) -0.007(9)
C3 0.090(13) 0.152(17) 0.114(13) -0.028(12) 0.038(10) -0.033(12)
C26 0.109(13) 0.115(14) 0.148(16) 0.020(11) 0.084(13) 0.014(10)
C13 0.143(15) 0.062(9) 0.192(19) -0.014(10) 0.108(15) 0.001(9)
C37 0.123(14) 0.080(10) 0.142(15) 0.005(10) 0.051(12) -0.002(9)
C27 0.089(12) 0.139(16) 0.128(15) 0.000(12) 0.053(11) -0.005(11)
C23 0.116(14) 0.126(14) 0.111(12) -0.002(11) 0.058(11) 0.012(11)
C47 0.093(12) 0.142(15) 0.096(12) 0.015(11) 0.039(10) 0.009(10)
C42 0.103(14) 0.120(14) 0.156(17) -0.027(13) 0.064(13) -0.044(10)
C22 0.092(13) 0.145(15) 0.096(12) 0.004(10) 0.029(10) 0.018(12)
C17 0.100(13) 0.118(14) 0.120(13) -0.038(10) 0.028(11) -0.038(11)
C40 0.119(13) 0.103(12) 0.155(16) -0.003(11) 0.080(13) -0.026(10)
C21 0.093(12) 0.117(13) 0.099(11) -0.019(10) 0.031(10) -0.003(10)
C45 0.092(13) 0.136(15) 0.141(17) 0.034(14) 0.043(12) 0.005(12)
C46 0.083(12) 0.153(17) 0.143(16) 0.027(14) 0.059(12) 0.014(11)
C41 0.123(15) 0.104(13) 0.18(2) -0.025(14) 0.074(15) -0.038(12)
B1 0.090(19) 0.16(3) 0.17(3) 0.04(2) 0.045(19) -0.047(18)
C49 0.20(2) 0.23(3) 0.163(11) 0.03(2) 0.113(14) 0.040(18)
N13 0.21(2) 0.23(3) 0.160(12) 0.028(19) 0.108(14) 0.043(17)
C50 0.20(2) 0.23(3) 0.176(13) 0.04(2) 0.100(15) 0.031(18)
F6 0.18(3) 0.22(3) 0.15(2) -0.03(2) 0.07(2) -0.04(2)
F7 0.17(3) 0.22(3) 0.15(2) -0.02(2) 0.08(2) -0.05(2)
F8 0.19(3) 0.22(3) 0.15(3) -0.01(2) 0.07(2) -0.05(2)
F5 0.19(3) 0.22(3) 0.15(2) -0.03(2) 0.07(2) -0.05(2)
B2 0.18(3) 0.22(3) 0.15(2) -0.02(2) 0.07(2) -0.05(2)
B3 0.237(19) 0.165(16) 0.212(18) 0.004(14) 0.083(16) 0.016(14)
F12 0.20(2) 0.185(19) 0.26(2) -0.003(18) 0.049(18) 0.011(16)
F9 0.22(2) 0.154(17) 0.24(2) 0.044(17) 0.078(18) 0.058(15)
F10 0.24(2) 0.174(18) 0.184(19) -0.019(14) 0.060(16) 0.023(15)
F11 0.29(2) 0.173(18) 0.172(18) -0.028(13) 0.129(17) -0.015(16)

loop_
_atom_type_symbol
_atom_type_description
_atom_type_scat_dispersion_real
_atom_type_scat_dispersion_imag
_atom_type_scat_source
C C 0.0050 0.0020 'International Tables Vol C Tables 4.2.6.8 and 6.1.1.4'
H H 0.0000 0.0000 'International Tables Vol C Tables 4.2.6.8 and 6.1.1.4'
B B 0.0020 0.0010 'International Tables Vol C Tables 4.2.6.8 and 6.1.1.4'
F F 0.0250 0.0140 'International Tables Vol C Tables 4.2.6.8 and 6.1.1.4'
Fe Fe 0.3670 1.1190 'International Tables Vol C Tables 4.2.6.8 and 6.1.1.4'
N N 0.0090 0.0050 'International Tables Vol C Tables 4.2.6.8 and 6.1.1.4'

loop_
_geom_angle_atom_site_label_1
_geom_angle_atom_site_label_2
_geom_angle_atom_site_label_3
_geom_angle
_geom_angle_site_symmetry_1
_geom_angle_site_symmetry_3
_geom_angle_publ_flag
N3 Fe0A N9 99.6(5) . . ?
N3 Fe0A N1 161.0(5) . . ?
N7 Fe0A N3 86.5(5) . . ?
N7 Fe0A N9 159.1(5) . . ?
N7 Fe0A N1 95.7(5) . . ?
N9 Fe0A N1 85.0(5) . . ?
N2 Fe0A N3 80.0(5) . . ?
N2 Fe0A N7 94.2(5) . . ?
N2 Fe0A N9 106.5(5) . . ?
N2 Fe0A N1 81.0(5) . . ?
N2 Fe0A N8 172.1(5) . . ?
N8 Fe0A N3 104.3(5) . . ?
N8 Fe0A N7 79.6(5) . . ?
N8 Fe0A N9 79.6(5) . . ?
N8 Fe0A N1 94.7(5) . . ?
N11 Fe0B N5 143.1(5) 2_656 . ?
N11 Fe0B N10 76.3(5) 2_656 2_656 ?
N11 Fe0B N4 129.6(4) 2_656 . ?
N11 Fe0B N6 82.9(5) 2_656 . ?
N11 Fe0B N12 72.3(5) 2_656 2_656 ?
N5 Fe0B N6 70.9(5) . . ?
N5 Fe0B N12 84.7(5) . 2_656 ?
N10 Fe0B N5 128.4(4) 2_656 . ?
N10 Fe0B N4 101.4(4) 2_656 . ?
N10 Fe0B N6 91.3(4) 2_656 . ?
N10 Fe0B N12 146.5(5) 2_656 2_656 ?
N4 Fe0B N5 77.3(5) . . ?
N4 Fe0B N6 146.9(5) . . ?
N4 Fe0B N12 89.9(4) . 2_656 ?
N12 Fe0B N6 96.1(5) 2_656 . ?
N4 N3 Fe0A 136.5(9) . . ?
N4 N3 C11 107.8(11) . . ?
C11 N3 Fe0A 112.6(10) . . ?
C29 N7 Fe0A 116.3(11) . . ?
C25 N7 Fe0A 127.2(10) . . ?
C25 N7 C29 116.4(13) . . ?
C39 N11 Fe0B 116.0(11) . 2_656 ?
C39 N11 C43 122.0(15) . . ?
C43 N11 Fe0B 119.7(11) . 2_656 ?
N10 N9 Fe0A 134.2(9) . . ?
N10 N9 C35 109.3(11) . . ?
C35 N9 Fe0A 111.5(9) . . ?
C15 N5 Fe0B 114.9(10) . . ?
C15 N5 C19 122.2(15) . . ?
C19 N5 Fe0B 122.2(12) . . ?
C10 N2 Fe0A 120.7(10) . . ?
C10 N2 C6 118.6(13) . . ?
C6 N2 Fe0A 120.1(10) . . ?
C1 N1 Fe0A 127.8(11) . . ?
C1 N1 C5 119.1(15) . . ?
C5 N1 Fe0A 112.4(11) . . ?
C34 N8 Fe0A 120.9(10) . . ?
C30 N8 Fe0A 120.0(10) . . ?
C30 N8 C34 118.5(13) . . ?
N9 N10 Fe0B 138.5(9) . 2_656 ?
N9 N10 C38 105.5(11) . . ?
C38 N10 Fe0B 115.3(10) . 2_656 ?
N3 N4 Fe0B 137.5(9) . . ?
N3 N4 C14 106.8(12) . . ?
C14 N4 Fe0B 114.8(10) . . ?
C24 N6 Fe0B 127.2(12) . . ?
C24 N6 C20 119.2(16) . . ?
C20 N6 Fe0B 113.6(12) . . ?
N3 C11 C12 111.3(13) . . ?
N3 C11 C10 114.8(14) . . ?
C12 C11 C10 133.8(14) . . ?
C44 N12 Fe0B 114.0(13) . 2_656 ?
C48 N12 Fe0B 124.8(11) . 2_656 ?
C48 N12 C44 121.1(16) . . ?
N9 C35 C34 116.2(13) . . ?
N9 C35 C36 109.0(13) . . ?
C36 C35 C34 134.4(14) . . ?
N5 C15 C14 115.3(14) . . ?
N5 C15 C16 119.1(16) . . ?
C16 C15 C14 125.6(16) . . ?
N4 C14 C15 116.4(14) . . ?
N4 C14 C12 113.1(14) . . ?
C12 C14 C15 130.5(15) . . ?
N8 C34 C35 108.9(13) . . ?
N8 C34 C33 122.4(16) . . ?
C33 C34 C35 128.6(16) . . ?
N7 C29 C30 112.1(13) . . ?
N7 C29 C28 121.5(17) . . ?
C28 C29 C30 126.3(16) . . ?
C11 C12 C13 128.7(16) . . ?
C14 C12 C11 100.8(12) . . ?
C14 C12 C13 130.5(17) . . ?
N1 C1 H1 118.4 . . ?
N1 C1 C2 123.3(18) . . ?
C2 C1 H1 118.4 . . ?
N2 C10 C11 109.3(13) . . ?
N2 C10 C9 121.0(15) . . ?
C9 C10 C11 129.6(15) . . ?
N1 C5 C6 116.6(15) . . ?
N1 C5 C4 121.1(18) . . ?
C4 C5 C6 122.3(17) . . ?
N10 C38 C39 115.1(15) . . ?
C36 C38 N10 113.2(14) . . ?
C36 C38 C39 131.7(16) . . ?
N11 C39 C38 115.2(15) . . ?
N11 C39 C40 117.6(18) . . ?
C38 C39 C40 127.1(18) . . ?
N5 C19 C18 119.7(17) . . ?
N5 C19 C20 114.7(16) . . ?
C18 C19 C20 125.5(17) . . ?
C35 C36 C37 128.1(16) . . ?
C38 C36 C35 102.9(14) . . ?
C38 C36 C37 129.0(16) . . ?
N2 C6 C5 109.1(13) . . ?
C7 C6 N2 121.6(16) . . ?
C7 C6 C5 129.2(17) . . ?
N8 C30 C29 111.9(13) . . ?
N8 C30 C31 123.4(16) . . ?
C31 C30 C29 124.6(16) . . ?
C10 C9 H9 120.9 . . ?
C8 C9 C10 118.2(16) . . ?
C8 C9 H9 120.9 . . ?
C6 C7 H7 120.2 . . ?
C8 C7 C6 119.5(17) . . ?
C8 C7 H7 120.2 . . ?
C34 C33 H33 121.5 . . ?
C34 C33 C32 117.0(17) . . ?
C32 C33 H33 121.5 . . ?
N11 C43 C44 113.5(14) . . ?
N11 C43 C42 120.1(17) . . ?
C42 C43 C44 126.2(18) . . ?
N7 C25 H25 117.9 . . ?
N7 C25 C26 124.2(16) . . ?
C26 C25 H25 117.9 . . ?
C29 C28 H28 119.8 . . ?
C27 C28 C29 120.3(18) . . ?
C27 C28 H28 119.8 . . ?
N12 C44 C43 116.2(16) . . ?
N12 C44 C45 120.0(19) . . ?
C45 C44 C43 123.6(18) . . ?
C33 C32 H32 119.0 . . ?
C31 C32 C33 122.0(17) . . ?
C31 C32 H32 119.0 . . ?
C30 C31 C32 116.6(17) . . ?
C30 C31 H31 121.7 . . ?
C32 C31 H31 121.7 . . ?
C19 C18 H18 120.5 . . ?
C17 C18 C19 119.1(18) . . ?
C17 C18 H18 120.5 . . ?
C15 C16 H16 121.3 . . ?
C17 C16 C15 117.5(17) . . ?
C17 C16 H16 121.3 . . ?
N12 C48 H48 119.6 . . ?
N12 C48 C47 120.7(18) . . ?
C47 C48 H48 119.6 . . ?
N6 C24 H24 118.8 . . ?
N6 C24 C23 122.3(19) . . ?
C23 C24 H24 118.8 . . ?
C5 C4 H4 121.7 . . ?
C3 C4 C5 116.6(18) . . ?
C3 C4 H4 121.7 . . ?
C1 C2 H2 121.8 . . ?
C3 C2 C1 116.5(19) . . ?
C3 C2 H2 121.8 . . ?
C9 C8 H8 119.5 . . ?
C7 C8 C9 121.1(16) . . ?
C7 C8 H8 119.5 . . ?
N6 C20 C19 117.0(16) . . ?
N6 C20 C21 120.1(18) . . ?
C21 C20 C19 122.7(18) . . ?
C4 C3 H3 118.3 . . ?
C2 C3 C4 123.3(19) . . ?
C2 C3 H3 118.3 . . ?
C25 C26 H26 120.8 . . ?
C27 C26 C25 118.4(18) . . ?
C27 C26 H26 120.8 . . ?
C12 C13 H13A 109.5 . . ?
C12 C13 H13B 109.5 . . ?
C12 C13 H13C 109.5 . . ?
H13A C13 H13B 109.5 . . ?
H13A C13 H13C 109.5 . . ?
H13B C13 H13C 109.5 . . ?
C36 C37 H37A 109.5 . . ?
C36 C37 H37B 109.5 . . ?
C36 C37 H37C 109.5 . . ?
H37A C37 H37B 109.5 . . ?
H37A C37 H37C 109.5 . . ?
H37B C37 H37C 109.5 . . ?
C28 C27 H27 120.5 . . ?
C26 C27 C28 119.0(18) . . ?
C26 C27 H27 120.5 . . ?
C24 C23 H23 120.8 . . ?
C22 C23 C24 118(2) . . ?
C22 C23 H23 120.8 . . ?
C48 C47 H47 121.4 . . ?
C46 C47 C48 117.2(19) . . ?
C46 C47 H47 121.4 . . ?
C43 C42 H42 120.5 . . ?
C43 C42 C41 119.0(18) . . ?
C41 C42 H42 120.5 . . ?
C23 C22 H22 119.7 . . ?
C23 C22 C21 120.6(18) . . ?
C21 C22 H22 119.7 . . ?
C18 C17 C16 122.2(18) . . ?
C18 C17 H17 118.9 . . ?
C16 C17 H17 118.9 . . ?
C39 C40 H40 119.9 . . ?
C41 C40 C39 120.2(19) . . ?
C41 C40 H40 119.9 . . ?
C20 C21 H21 120.4 . . ?
C22 C21 C20 119.2(19) . . ?
C22 C21 H21 120.4 . . ?
C44 C45 H45 119.5 . . ?
C46 C45 C44 121(2) . . ?
C46 C45 H45 119.5 . . ?
C47 C46 H46 120.1 . . ?
C45 C46 C47 119.8(19) . . ?
C45 C46 H46 120.1 . . ?
C42 C41 H41 119.6 . . ?
C40 C41 C42 120.9(19) . . ?
C40 C41 H41 119.6 . . ?
F1 B1 F4 107(3) . . ?
F2 B1 F1 111(2) . . ?
F2 B1 F4 103(3) . . ?
F2 B1 F3 118(3) . . ?
F3 B1 F1 112(3) . . ?
F3 B1 F4 104.3(19) . . ?
N13 C49 C50 172(4) . . ?
C49 C50 H50A 109.5 . . ?
C49 C50 H50B 109.5 . . ?
C49 C50 H50C 109.5 . . ?
H50A C50 H50B 109.5 . . ?
H50A C50 H50C 109.5 . . ?
H50B C50 H50C 109.5 . . ?
F6 B2 F7 108(2) . . ?
F6 B2 F5 109(2) . . ?
F7 B2 F5 109(2) . . ?
F8 B2 F6 112(2) . . ?
F8 B2 F7 107(2) . . ?
F8 B2 F5 111(2) . . ?
F12 B3 F11 102(2) . . ?
F9 B3 F12 110.5(19) . . ?
F9 B3 F11 110(2) . . ?
F10 B3 F12 107.6(19) . . ?
F10 B3 F9 116(3) . . ?
F10 B3 F11 110.0(19) . . ?

loop_
_geom_bond_atom_site_label_1
_geom_bond_atom_site_label_2
_geom_bond_distance
_geom_bond_site_symmetry_2
_geom_bond_publ_flag
Fe0A N3 1.988(12) . ?
Fe0A N7 1.978(11) . ?
Fe0A N9 1.992(11) . ?
Fe0A N2 1.865(11) . ?
Fe0A N1 2.001(12) . ?
Fe0A N8 1.895(11) . ?
Fe0B N11 2.096(13) 2_656 ?
Fe0B N5 2.137(13) . ?
Fe0B N10 2.116(11) 2_656 ?
Fe0B N4 2.127(12) . ?
Fe0B N6 2.361(14) . ?
Fe0B N12 2.306(13) 2_656 ?
N3 N4 1.323(14) . ?
N3 C11 1.353(16) . ?
N7 C29 1.359(17) . ?
N7 C25 1.348(19) . ?
N11 C39 1.35(2) . ?
N11 C43 1.375(19) . ?
N9 N10 1.348(14) . ?
N9 C35 1.377(16) . ?
N5 C15 1.346(19) . ?
N5 C19 1.354(19) . ?
N2 C10 1.358(18) . ?
N2 C6 1.383(18) . ?
N1 C1 1.330(19) . ?
N1 C5 1.346(19) . ?
N8 C34 1.356(18) . ?
N8 C30 1.347(18) . ?
N10 C38 1.369(17) . ?
N4 C14 1.350(17) . ?
N6 C24 1.34(2) . ?
N6 C20 1.35(2) . ?
C11 C12 1.40(2) . ?
C11 C10 1.455(19) . ?
N12 C44 1.334(19) . ?
N12 C48 1.33(2) . ?
F1 B1 1.34(3) . ?
C35 C34 1.43(2) . ?
C35 C36 1.41(2) . ?
F2 B1 1.28(3) . ?
F4 B1 1.43(4) . ?
C15 C14 1.47(2) . ?
C15 C16 1.43(2) . ?
C14 C12 1.37(2) . ?
C34 C33 1.36(2) . ?
C29 C30 1.46(2) . ?
C29 C28 1.38(2) . ?
C12 C13 1.495(19) . ?
C1 H1 0.9300 . ?
C1 C2 1.38(2) . ?
C10 C9 1.40(2) . ?
C5 C6 1.45(2) . ?
C5 C4 1.40(2) . ?
F3 B1 1.31(3) . ?
C38 C39 1.43(2) . ?
C38 C36 1.36(2) . ?
C39 C40 1.43(2) . ?
C19 C18 1.39(2) . ?
C19 C20 1.43(2) . ?
C36 C37 1.51(2) . ?
C6 C7 1.37(2) . ?
C30 C31 1.36(2) . ?
C9 H9 0.9300 . ?
C9 C8 1.39(2) . ?
C7 H7 0.9300 . ?
C7 C8 1.35(2) . ?
C33 H33 0.9300 . ?
C33 C32 1.40(2) . ?
C43 C44 1.45(2) . ?
C43 C42 1.38(2) . ?
C25 H25 0.9300 . ?
C25 C26 1.37(2) . ?
C28 H28 0.9300 . ?
C28 C27 1.37(2) . ?
C44 C45 1.38(2) . ?
C32 H32 0.9300 . ?
C32 C31 1.38(2) . ?
C31 H31 0.9300 . ?
C18 H18 0.9300 . ?
C18 C17 1.36(2) . ?
C16 H16 0.9300 . ?
C16 C17 1.37(2) . ?
C48 H48 0.9300 . ?
C48 C47 1.41(2) . ?
C24 H24 0.9300 . ?
C24 C23 1.36(2) . ?
C4 H4 0.9300 . ?
C4 C3 1.37(3) . ?
C2 H2 0.9300 . ?
C2 C3 1.35(2) . ?
C8 H8 0.9300 . ?
C20 C21 1.37(2) . ?
C3 H3 0.9300 . ?
C26 H26 0.9300 . ?
C26 C27 1.36(2) . ?
C13 H13A 0.9600 . ?
C13 H13B 0.9600 . ?
C13 H13C 0.9600 . ?
C37 H37A 0.9600 . ?
C37 H37B 0.9600 . ?
C37 H37C 0.9600 . ?
C27 H27 0.9300 . ?
C23 H23 0.9300 . ?
C23 C22 1.35(2) . ?
C47 H47 0.9300 . ?
C47 C46 1.40(2) . ?
C42 H42 0.9300 . ?
C42 C41 1.38(3) . ?
C22 H22 0.9300 . ?
C22 C21 1.36(2) . ?
C17 H17 0.9300 . ?
C40 H40 0.9300 . ?
C40 C41 1.36(2) . ?
C21 H21 0.9300 . ?
C45 H45 0.9300 . ?
C45 C46 1.34(3) . ?
C46 H46 0.9300 . ?
C41 H41 0.9300 . ?
C49 N13 1.17(4) . ?
C49 C50 1.45(4) . ?
C50 H50A 0.9600 . ?
C50 H50B 0.9600 . ?
C50 H50C 0.9600 . ?
F6 B2 1.39(3) . ?
F7 B2 1.39(3) . ?
F8 B2 1.38(3) . ?
F5 B2 1.39(3) . ?
B3 F12 1.300(19) . ?
B3 F9 1.300(18) . ?
B3 F10 1.300(18) . ?
B3 F11 1.302(18) . ?

loop_
_geom_torsion_atom_site_label_1
_geom_torsion_atom_site_label_2
_geom_torsion_atom_site_label_3
_geom_torsion_atom_site_label_4
_geom_torsion
_geom_torsion_site_symmetry_1
_geom_torsion_site_symmetry_2
_geom_torsion_site_symmetry_3
_geom_torsion_site_symmetry_4
_geom_torsion_publ_flag
Fe0A N3 N4 Fe0B 36(2) . . . . ?
Fe0A N3 N4 C14 -156.2(11) . . . . ?
Fe0A N3 C11 C12 160.4(10) . . . . ?
Fe0A N3 C11 C10 -16.8(15) . . . . ?
Fe0A N7 C29 C30 -4.5(16) . . . . ?
Fe0A N7 C29 C28 173.6(12) . . . . ?
Fe0A N7 C25 C26 -176.0(13) . . . . ?
Fe0A N9 N10 Fe0B 40.0(19) . . . 2_656 ?
Fe0A N9 N10 C38 -151.2(10) . . . . ?
Fe0A N9 C35 C34 -18.5(14) . . . . ?
Fe0A N9 C35 C36 156.0(9) . . . . ?
Fe0A N2 C10 C11 4.5(15) . . . . ?
Fe0A N2 C10 C9 -170.8(10) . . . . ?
Fe0A N2 C6 C5 -4.5(15) . . . . ?
Fe0A N2 C6 C7 172.4(11) . . . . ?
Fe0A N1 C1 C2 -169.3(12) . . . . ?
Fe0A N1 C5 C6 -10.3(17) . . . . ?
Fe0A N1 C5 C4 172.5(12) . . . . ?
Fe0A N8 C34 C35 2.6(16) . . . . ?
Fe0A N8 C34 C33 -174.0(12) . . . . ?
Fe0A N8 C30 C29 -0.8(16) . . . . ?
Fe0A N8 C30 C31 175.0(12) . . . . ?
Fe0B N11 C39 C38 -16.5(19) 2_656 . . . ?
Fe0B N11 C39 C40 162.1(13) 2_656 . . . ?
Fe0B N11 C43 C44 23.7(19) 2_656 . . . ?
Fe0B N11 C43 C42 -161.0(14) 2_656 . . . ?
Fe0B N5 C15 C14 -12.8(16) . . . . ?
Fe0B N5 C15 C16 166.7(11) . . . . ?
Fe0B N5 C19 C18 -166.7(12) . . . . ?
Fe0B N5 C19 C20 13.7(19) . . . . ?
Fe0B N10 C38 C39 -6.3(17) 2_656 . . . ?
Fe0B N10 C38 C36 173.6(10) 2_656 . . . ?
Fe0B N4 C14 C15 -7.0(15) . . . . ?
Fe0B N4 C14 C12 171.8(10) . . . . ?
Fe0B N6 C24 C23 -179.3(13) . . . . ?
Fe0B N6 C20 C19 -4.5(18) . . . . ?
Fe0B N6 C20 C21 -179.1(12) . . . . ?
Fe0B N12 C44 C43 -3.1(18) 2_656 . . . ?
Fe0B N12 C44 C45 -178.4(13) 2_656 . . . ?
Fe0B N12 C48 C47 177.3(11) 2_656 . . . ?
N3 Fe0A N2 C10 -10.8(10) . . . . ?
N3 Fe0A N2 C6 178.6(11) . . . . ?
N3 Fe0A N8 C34 -107.3(11) . . . . ?
N3 Fe0A N8 C30 82.4(11) . . . . ?
N3 N4 C14 C15 -178.1(12) . . . . ?
N3 N4 C14 C12 0.6(16) . . . . ?
N3 C11 C12 C14 3.4(16) . . . . ?
N3 C11 C12 C13 -174.3(15) . . . . ?
N3 C11 C10 N2 8.6(17) . . . . ?
N3 C11 C10 C9 -176.5(14) . . . . ?
N7 Fe0A N2 C10 74.9(11) . . . . ?
N7 Fe0A N2 C6 -95.7(10) . . . . ?
N7 Fe0A N8 C34 169.1(11) . . . . ?
N7 Fe0A N8 C30 -1.3(10) . . . . ?
N7 C29 C30 N8 3.4(18) . . . . ?
N7 C29 C30 C31 -172.3(14) . . . . ?
N7 C29 C28 C27 4(3) . . . . ?
N7 C25 C26 C27 2(3) . . . . ?
N11 C39 C40 C41 -1(3) . . . . ?
N11 C43 C44 N12 -12(2) . . . . ?
N11 C43 C44 C45 163.0(16) . . . . ?
N11 C43 C42 C41 0(3) . . . . ?
N9 Fe0A N2 C10 -107.9(10) . . . . ?
N9 Fe0A N2 C6 81.5(11) . . . . ?
N9 Fe0A N8 C34 -9.9(11) . . . . ?
N9 Fe0A N8 C30 179.7(11) . . . . ?
N9 N10 C38 C39 -178.1(13) . . . . ?
N9 N10 C38 C36 1.8(16) . . . . ?
N9 C35 C34 N8 10.9(17) . . . . ?
N9 C35 C34 C33 -172.8(15) . . . . ?
N9 C35 C36 C38 3.5(15) . . . . ?
N9 C35 C36 C37 -174.7(15) . . . . ?
N5 C15 C14 N4 13.3(19) . . . . ?
N5 C15 C14 C12 -165.2(15) . . . . ?
N5 C15 C16 C17 0(2) . . . . ?
N5 C19 C18 C17 2(3) . . . . ?
N5 C19 C20 N6 -5(2) . . . . ?
N5 C19 C20 C21 169.6(15) . . . . ?
N2 C10 C9 C8 0(2) . . . . ?
N2 C6 C7 C8 -3(2) . . . . ?
N1 Fe0A N2 C10 170.1(11) . . . . ?
N1 Fe0A N2 C6 -0.6(10) . . . . ?
N1 Fe0A N8 C34 74.1(11) . . . . ?
N1 Fe0A N8 C30 -96.2(11) . . . . ?
N1 C1 C2 C3 1(3) . . . . ?
N1 C5 C6 N2 9.7(18) . . . . ?
N1 C5 C6 C7 -167.0(16) . . . . ?
N1 C5 C4 C3 -4(3) . . . . ?
N8 C34 C33 C32 2(2) . . . . ?
N8 C30 C31 C32 -4(2) . . . . ?
N10 N9 C35 C34 -177.1(11) . . . . ?
N10 N9 C35 C36 -2.6(15) . . . . ?
N10 C38 C39 N11 15(2) . . . . ?
N10 C38 C39 C40 -163.5(17) . . . . ?
N10 C38 C36 C35 -3.3(17) . . . . ?
N10 C38 C36 C37 174.9(15) . . . . ?
N4 N3 C11 C12 -3.2(16) . . . . ?
N4 N3 C11 C10 179.5(11) . . . . ?
N4 C14 C12 C11 -2.4(17) . . . . ?
N4 C14 C12 C13 175.2(15) . . . . ?
N6 C24 C23 C22 1(3) . . . . ?
N6 C20 C21 C22 -4(3) . . . . ?
C11 N3 N4 Fe0B -166.5(10) . . . . ?
C11 N3 N4 C14 1.6(15) . . . . ?
C11 C10 C9 C8 -174.5(15) . . . . ?
N12 C44 C45 C46 -2(3) . . . . ?
N12 C48 C47 C46 3(2) . . . . ?
C35 N9 N10 Fe0B -168.2(10) . . . 2_656 ?
C35 N9 N10 C38 0.6(14) . . . . ?
C35 C34 C33 C32 -173.9(15) . . . . ?
C15 N5 C19 C18 3(2) . . . . ?
C15 N5 C19 C20 -176.5(13) . . . . ?
C15 C14 C12 C11 176.1(15) . . . . ?
C15 C14 C12 C13 -6(3) . . . . ?
C15 C16 C17 C18 5(3) . . . . ?
C14 C15 C16 C17 179.3(15) . . . . ?
C34 N8 C30 C29 -171.4(13) . . . . ?
C34 N8 C30 C31 4(2) . . . . ?
C34 C35 C36 C38 176.6(16) . . . . ?
C34 C35 C36 C37 -2(3) . . . . ?
C34 C33 C32 C31 -1(3) . . . . ?
C29 N7 C25 C26 1(2) . . . . ?
C29 C30 C31 C32 171.6(15) . . . . ?
C29 C28 C27 C26 -1(3) . . . . ?
C12 C11 C10 N2 -167.8(15) . . . . ?
C12 C11 C10 C9 7(3) . . . . ?
C1 N1 C5 C6 179.2(13) . . . . ?
C1 N1 C5 C4 2(2) . . . . ?
C1 C2 C3 C4 -3(3) . . . . ?
C10 N2 C6 C5 -175.3(12) . . . . ?
C10 N2 C6 C7 2(2) . . . . ?
C10 C11 C12 C14 179.9(15) . . . . ?
C10 C11 C12 C13 2(3) . . . . ?
C10 C9 C8 C7 -1(3) . . . . ?
C5 N1 C1 C2 0(2) . . . . ?
C5 C6 C7 C8 173.4(16) . . . . ?
C5 C4 C3 C2 5(3) . . . . ?
C38 C39 C40 C41 176.9(19) . . . . ?
C39 N11 C43 C44 -174.3(15) . . . . ?
C39 N11 C43 C42 1(3) . . . . ?
C39 C38 C36 C35 176.6(17) . . . . ?
C39 C38 C36 C37 -5(3) . . . . ?
C39 C40 C41 C42 3(3) . . . . ?
C19 N5 C15 C14 176.7(13) . . . . ?
C19 N5 C15 C16 -4(2) . . . . ?
C19 C18 C17 C16 -5(3) . . . . ?
C19 C20 C21 C22 -178.5(16) . . . . ?
C36 C35 C34 N8 -161.8(15) . . . . ?
C36 C35 C34 C33 14(3) . . . . ?
C36 C38 C39 N11 -164.9(16) . . . . ?
C36 C38 C39 C40 17(3) . . . . ?
C6 N2 C10 C11 175.3(11) . . . . ?
C6 N2 C10 C9 0(2) . . . . ?
C6 C5 C4 C3 179.0(16) . . . . ?
C6 C7 C8 C9 3(3) . . . . ?
C30 N8 C34 C35 173.1(12) . . . . ?
C30 N8 C34 C33 -3(2) . . . . ?
C30 C29 C28 C27 -178.5(17) . . . . ?
C33 C32 C31 C30 2(3) . . . . ?
C43 N11 C39 C38 -179.1(14) . . . . ?
C43 N11 C39 C40 -1(2) . . . . ?
C43 C44 C45 C46 -176.4(18) . . . . ?
C43 C42 C41 C40 -2(4) . . . . ?
C25 N7 C29 C30 178.2(13) . . . . ?
C25 N7 C29 C28 -4(2) . . . . ?
C25 C26 C27 C28 -2(3) . . . . ?
C28 C29 C30 N8 -174.6(15) . . . . ?
C28 C29 C30 C31 10(3) . . . . ?
C44 N12 C48 C47 0(2) . . . . ?
C44 C43 C42 C41 175.1(19) . . . . ?
C44 C45 C46 C47 5(3) . . . . ?
C18 C19 C20 N6 175.5(15) . . . . ?
C18 C19 C20 C21 -10(3) . . . . ?
C16 C15 C14 N4 -166.2(14) . . . . ?
C16 C15 C14 C12 15(3) . . . . ?
C48 N12 C44 C43 174.1(15) . . . . ?
C48 N12 C44 C45 -1(2) . . . . ?
C48 C47 C46 C45 -5(3) . . . . ?
C24 N6 C20 C19 176.0(16) . . . . ?
C24 N6 C20 C21 1(2) . . . . ?
C24 C23 C22 C21 -4(3) . . . . ?
C4 C5 C6 N2 -173.2(14) . . . . ?
C4 C5 C6 C7 10(3) . . . . ?
C20 N6 C24 C23 0(3) . . . . ?
C20 C19 C18 C17 -178.9(17) . . . . ?
C23 C22 C21 C20 6(3) . . . . ?
C42 C43 C44 N12 172.9(17) . . . . ?
C42 C43 C44 C45 -12(3) . . . . ?
